data_7007903
loop_
_publ_author_name
'Tsubaki, Hideaki'
'Tohyama, Shigeki'
'Koike, Kazuhide'
'Saitoh, Hideki'
'Ishitani, Osamu'

_publ_section_title
;
 Effect of intramolecular pi-pi and CH-pi interactions between ligands
 on structure, electrochemical and spectroscopic properties of
 fac-[Re(bpy)(CO)3(PR3)]+(bpy = 2,2'-bipyridine; PR3= trialkyl or
 triarylphosphines).
;
_journal_issue 2
_journal_name_full 'Dalton transactions (Cambridge, England : 2003)'
_journal_page_first 385
_journal_page_last 395
_journal_paper_doi 10.1039/b407947g
_journal_year 2005
_chemical_formula_sum 'C22 H29 F6 N2 O6 P2 Re'
_chemical_formula_weight 779.61
_chemical_name_common 7+
_chemical_name_systematic
;
?
;
_space_group_IT_number 2
_symmetry_cell_setting triclinic
_symmetry_space_group_name_Hall '-P 1'
_symmetry_space_group_name_H-M 'P -1'
_atom_sites_solution_hydrogens geom
_atom_sites_solution_primary direct
_atom_sites_solution_secondary difmap
_audit_creation_method SHELXL-97
_cell_angle_alpha 99.49(6)
_cell_angle_beta 102.22(3)
_cell_angle_gamma 106.75(5)
_cell_formula_units_Z 2
_cell_length_a 8.793(3)
_cell_length_b 11.660(10)
_cell_length_c 16.127(6)
_cell_measurement_reflns_used 22
_cell_measurement_temperature 298(2)
_cell_measurement_theta_max 35.05
_cell_measurement_theta_min 31.47
_cell_volume 1501.7(16)
_computing_cell_refinement 'MXC(MAC Science)'
_computing_data_collection 'MXC(MAC Science)'
_computing_data_reduction Crystan
_computing_structure_refinement 'SHELXL-97 (Sheldrick, 1997)'
_computing_structure_solution 'SHELXS-97 (Sheldrick, 1990)'
_diffrn_ambient_temperature 298(2)
_diffrn_measured_fraction_theta_full 0.999
_diffrn_measured_fraction_theta_max 0.999
_diffrn_measurement_device_type 'Mac Science MXC18'
_diffrn_measurement_method theta/2theta
_diffrn_radiation_monochromator graphite
_diffrn_radiation_source 'fine-focus sealed tube'
_diffrn_radiation_type MoK\a
_diffrn_radiation_wavelength 0.71073
_diffrn_reflns_av_R_equivalents 0.1140
_diffrn_reflns_av_sigmaI/netI 0.0223
_diffrn_reflns_limit_h_max 11
_diffrn_reflns_limit_h_min -10
_diffrn_reflns_limit_k_max 0
_diffrn_reflns_limit_k_min -15
_diffrn_reflns_limit_l_max 20
_diffrn_reflns_limit_l_min -20
_diffrn_reflns_number 7443
_diffrn_reflns_theta_full 27.50
_diffrn_reflns_theta_max 27.50
_diffrn_reflns_theta_min 2.50
_diffrn_standards_interval_count 100
_diffrn_standards_number 3
_exptl_absorpt_coefficient_mu 4.227
_exptl_absorpt_correction_T_max 0.5697
_exptl_absorpt_correction_T_min 0.4180
_exptl_absorpt_correction_type none
_exptl_crystal_colour Yellow
_exptl_crystal_density_diffrn 1.724
_exptl_crystal_density_method 'not measured'
_exptl_crystal_description Cube
_exptl_crystal_F_000 764
_exptl_crystal_size_max 0.25
_exptl_crystal_size_mid 0.25
_exptl_crystal_size_min 0.15
_refine_diff_density_max 1.201
_refine_diff_density_min -3.900
_refine_diff_density_rms 0.218
_refine_ls_extinction_method none
_refine_ls_goodness_of_fit_ref 1.079
_refine_ls_hydrogen_treatment constr
_refine_ls_matrix_type full
_refine_ls_number_parameters 357
_refine_ls_number_reflns 6891
_refine_ls_number_restraints 0
_refine_ls_restrained_S_all 1.079
_refine_ls_R_factor_all 0.0964
_refine_ls_R_factor_gt 0.0773
_refine_ls_shift/su_max 0.000
_refine_ls_shift/su_mean 0.000
_refine_ls_structure_factor_coef Fsqd
_refine_ls_weighting_details 'calc w=1/[\s^2^(Fo^2^)+(0.1525P)^2^+3.2152P] where P=(Fo^2^+2Fc^2^)/3'
_refine_ls_weighting_scheme calc
_refine_ls_wR_factor_gt 0.1979
_refine_ls_wR_factor_ref 0.2296
_reflns_number_gt 5452
_reflns_number_total 6891
_reflns_threshold_expression >2sigma(I)
_cod_data_source_file b407947g.txt
_cod_data_source_block 7+cif
_cod_depositor_comments
;
The following automatic conversions were performed:
'_symmetry_cell_setting' value 'Triclinic' changed to 'triclinic'
according to '/home/saulius/struct/CIF-dictionaries/cif_core.dic'
dictionary named 'cif_core.dic' version 2.4.1 from 2010-06-29.

Automatic conversion script
Id: cif_fix_enum 1527 2010-12-29 10:47:43Z saulius 
;
_cod_original_cell_volume 1501.7(15)
_cod_database_code 7007903

loop_
_symmetry_equiv_pos_as_xyz
'x, y, z'
'-x, -y, -z'

loop_
_atom_site_label
_atom_site_type_symbol
_atom_site_fract_x
_atom_site_fract_y
_atom_site_fract_z
_atom_site_U_iso_or_equiv
_atom_site_adp_type
_atom_site_occupancy
_atom_site_symmetry_multiplicity
_atom_site_calc_flag
_atom_site_refinement_flags
_atom_site_disorder_assembly
_atom_site_disorder_group
C1 C 0.588(2) 0.1584(16) 0.6256(9) 0.103(4) Uani 1 1 d . . .
C2 C 0.7953(19) 0.0721(15) 0.5520(10) 0.099(4) Uani 1 1 d . . .
C3 C 0.612(2) -0.0721(15) 0.6370(8) 0.106(5) Uani 1 1 d . . .
C4 C 0.6627(12) 0.1749(9) 0.8364(7) 0.068(2) Uani 1 1 d . . .
H4 H 0.5769 0.1855 0.7970 0.082 Uiso 1 1 calc R . .
C5 C 0.6719(14) 0.2035(10) 0.9227(8) 0.077(3) Uani 1 1 d . . .
H5 H 0.5948 0.2330 0.9420 0.093 Uiso 1 1 calc R . .
C6 C 0.7989(15) 0.1874(10) 0.9812(7) 0.077(3) Uani 1 1 d . . .
H6 H 0.8070 0.2047 1.0407 0.092 Uiso 1 1 calc R . .
C7 C 0.9130(13) 0.1461(9) 0.9515(6) 0.066(2) Uani 1 1 d . . .
H7 H 1.0014 0.1376 0.9903 0.080 Uiso 1 1 calc R . .
C8 C 0.8934(11) 0.1167(8) 0.8608(5) 0.0553(17) Uani 1 1 d . . .
C9 C 1.0021(11) 0.0644(8) 0.8198(5) 0.0566(17) Uani 1 1 d . . .
C10 C 1.1332(13) 0.0356(10) 0.8692(8) 0.071(2) Uani 1 1 d . . .
H10 H 1.1540 0.0490 0.9297 0.085 Uiso 1 1 calc R . .
C11 C 1.2291(16) -0.0123(11) 0.8269(10) 0.089(3) Uani 1 1 d . . .
H11 H 1.3170 -0.0304 0.8585 0.107 Uiso 1 1 calc R . .
C12 C 1.1952(17) -0.0329(12) 0.7394(11) 0.095(4) Uani 1 1 d . . .
H12 H 1.2566 -0.0682 0.7096 0.114 Uiso 1 1 calc R . .
C13 C 1.0674(16) -0.0008(12) 0.6942(8) 0.084(3) Uani 1 1 d . . .
H13 H 1.0476 -0.0118 0.6340 0.101 Uiso 1 1 calc R . .
C14 C 0.840(5) 0.487(3) 0.7387(14) 0.210(15) Uani 1 1 d . . .
H14 H 0.7462 0.4212 0.7434 0.252 Uiso 1 1 calc R . .
C15 C 0.750(6) 0.533(4) 0.676(2) 0.33(3) Uani 1 1 d . . .
H15A H 0.6349 0.5025 0.6734 0.498 Uiso 1 1 calc R . .
H15B H 0.7643 0.5048 0.6196 0.498 Uiso 1 1 calc R . .
H15C H 0.7896 0.6211 0.6924 0.498 Uiso 1 1 calc R . .
C16 C 0.882(4) 0.560(3) 0.823(2) 0.25(2) Uani 1 1 d . . .
H16A H 0.9589 0.5346 0.8616 0.371 Uiso 1 1 calc R . .
H16B H 0.7842 0.5495 0.8429 0.371 Uiso 1 1 calc R . .
H16C H 0.9313 0.6447 0.8236 0.371 Uiso 1 1 calc R . .
C17 C 1.2447(13) 0.4245(10) 0.8428(8) 0.084(3) Uani 1 1 d . . .
H17 H 1.2562 0.4952 0.8162 0.101 Uiso 1 1 calc R . .
C18 C 1.383(2) 0.3748(18) 0.8367(12) 0.115(5) Uani 1 1 d . . .
H18A H 1.3760 0.3097 0.8667 0.172 Uiso 1 1 calc R . .
H18B H 1.4871 0.4398 0.8632 0.172 Uiso 1 1 calc R . .
H18C H 1.3743 0.3433 0.7764 0.172 Uiso 1 1 calc R . .
C19 C 1.241(2) 0.4632(15) 0.9381(9) 0.113(5) Uani 1 1 d . . .
H19C H 1.1456 0.4866 0.9393 0.169 Uiso 1 1 calc R . .
H19B H 1.3391 0.5318 0.9695 0.169 Uiso 1 1 calc R . .
H19A H 1.2373 0.3952 0.9650 0.169 Uiso 1 1 calc R . .
C20 C 1.119(3) 0.375(2) 0.5841(15) 0.146(8) Uani 1 1 d . . .
H20 H 1.0121 0.3802 0.5559 0.175 Uiso 1 1 calc R . .
C21 C 1.232(5) 0.492(4) 0.601(2) 0.35(3) Uani 1 1 d . . .
H21A H 1.2058 0.5477 0.6425 0.521 Uiso 1 1 calc R . .
H21B H 1.2273 0.5195 0.5480 0.521 Uiso 1 1 calc R . .
H21C H 1.3411 0.4912 0.6252 0.521 Uiso 1 1 calc R . .
C22 C 1.157(5) 0.296(3) 0.5189(19) 0.24(2) Uani 1 1 d . . .
H22A H 1.2745 0.3118 0.5334 0.362 Uiso 1 1 calc R . .
H22B H 1.1214 0.3115 0.4627 0.362 Uiso 1 1 calc R . .
H22C H 1.1017 0.2110 0.5171 0.362 Uiso 1 1 calc R . .
N1 N 0.7704(9) 0.1322(7) 0.8048(5) 0.0582(15) Uani 1 1 d . . .
N2 N 0.9714(12) 0.0455(8) 0.7337(6) 0.0685(19) Uani 1 1 d . . .
O1 O 0.4807(15) 0.1902(14) 0.6013(10) 0.143(5) Uani 1 1 d . . .
O2 O 0.8129(17) 0.0564(15) 0.4842(7) 0.138(5) Uani 1 1 d . . .
O3 O 0.5223(18) -0.1663(12) 0.6123(8) 0.147(5) Uani 1 1 d . . .
O4 O 0.9093(19) 0.4206(12) 0.7068(11) 0.173(7) Uani 1 1 d . . .
O5 O 1.0850(11) 0.3281(8) 0.7980(6) 0.101(3) Uani 1 1 d . . .
O6 O 1.1018(17) 0.3357(13) 0.6534(9) 0.144(5) Uani 1 1 d . . .
P1 P 0.9692(3) 0.3082(2) 0.70623(18) 0.0654(5) Uani 1 1 d . . .
P2 P 0.5599(3) -0.2130(2) 0.86878(19) 0.0692(6) Uani 1 1 d . . .
F1 F 0.5318(14) -0.1293(9) 0.8028(6) 0.119(3) Uani 1 1 d . . .
F2 F 0.5403(13) -0.3235(9) 0.7956(7) 0.129(3) Uani 1 1 d . . .
F3 F 0.3658(11) -0.2628(8) 0.8578(8) 0.122(3) Uani 1 1 d . . .
F4 F 0.7530(11) -0.1578(9) 0.8866(8) 0.135(4) Uani 1 1 d . . .
F5 F 0.5707(13) -0.0996(7) 0.9444(6) 0.118(3) Uani 1 1 d . . .
F6 F 0.5838(16) -0.2890(10) 0.9390(9) 0.152(4) Uani 1 1 d . . .
Re1 Re 0.76902(4) 0.10038(3) 0.66738(2) 0.06614(18) Uani 1 1 d . . .

loop_
_atom_site_aniso_label
_atom_site_aniso_U_11
_atom_site_aniso_U_22
_atom_site_aniso_U_33
_atom_site_aniso_U_23
_atom_site_aniso_U_13
_atom_site_aniso_U_12
C1 0.101(10) 0.124(11) 0.073(7) 0.028(7) 0.016(7) 0.026(8)
C2 0.090(9) 0.114(10) 0.081(8) 0.019(7) 0.020(7) 0.020(7)
C3 0.119(11) 0.114(10) 0.058(6) 0.001(6) 0.025(7) 0.010(9)
C4 0.060(5) 0.073(5) 0.070(5) 0.007(4) 0.025(4) 0.020(4)
C5 0.075(6) 0.071(5) 0.092(7) 0.008(5) 0.043(6) 0.025(5)
C6 0.090(7) 0.078(6) 0.068(5) 0.017(5) 0.040(5) 0.023(5)
C7 0.073(6) 0.071(5) 0.051(4) 0.013(4) 0.019(4) 0.016(4)
C8 0.057(4) 0.059(4) 0.050(4) 0.012(3) 0.020(3) 0.018(3)
C9 0.059(4) 0.059(4) 0.056(4) 0.018(3) 0.023(4) 0.019(3)
C10 0.065(5) 0.075(6) 0.082(6) 0.028(5) 0.021(5) 0.031(4)
C11 0.078(7) 0.083(7) 0.125(10) 0.038(7) 0.038(7) 0.041(6)
C12 0.088(8) 0.091(8) 0.126(11) 0.021(7) 0.053(8) 0.046(7)
C13 0.086(7) 0.093(7) 0.083(7) 0.011(6) 0.041(6) 0.036(6)
C14 0.38(4) 0.27(3) 0.123(15) 0.075(17) 0.12(2) 0.27(3)
C15 0.57(8) 0.47(6) 0.31(4) 0.27(5) 0.29(5) 0.46(7)
C16 0.17(3) 0.26(3) 0.23(3) -0.10(3) -0.06(2) 0.13(3)
C17 0.060(6) 0.062(5) 0.098(8) 0.019(5) -0.007(5) -0.006(4)
C18 0.097(10) 0.143(14) 0.114(11) 0.056(11) 0.020(8) 0.048(10)
C19 0.121(12) 0.110(10) 0.071(7) 0.010(7) -0.001(7) 0.012(9)
C20 0.18(2) 0.154(17) 0.137(16) 0.070(14) 0.091(16) 0.050(15)
C21 0.34(5) 0.35(5) 0.20(3) 0.09(3) 0.11(3) -0.15(4)
C22 0.36(5) 0.18(2) 0.16(2) 0.025(19) 0.17(3) 0.01(3)
N1 0.056(4) 0.064(4) 0.051(3) 0.009(3) 0.022(3) 0.014(3)
N2 0.074(5) 0.066(4) 0.069(5) 0.014(4) 0.028(4) 0.024(4)
O1 0.088(7) 0.169(11) 0.155(11) 0.032(9) -0.022(7) 0.061(8)
O2 0.127(10) 0.194(13) 0.079(6) 0.005(7) 0.046(6) 0.035(9)
O3 0.137(10) 0.126(9) 0.095(7) -0.012(6) 0.003(7) -0.037(8)
O4 0.157(12) 0.112(8) 0.203(15) -0.036(8) -0.046(10) 0.084(9)
O5 0.085(5) 0.083(5) 0.101(6) 0.043(5) -0.013(5) -0.005(4)
O6 0.132(10) 0.166(11) 0.124(9) 0.057(8) 0.060(8) 0.005(8)
P1 0.0596(12) 0.0707(13) 0.0690(13) 0.0216(11) 0.0198(11) 0.0224(11)
P2 0.0678(14) 0.0598(12) 0.0830(16) 0.0205(11) 0.0235(12) 0.0218(11)
F1 0.145(8) 0.134(7) 0.109(6) 0.059(6) 0.047(6) 0.070(6)
F2 0.121(7) 0.110(6) 0.144(8) -0.023(5) 0.049(6) 0.042(5)
F3 0.081(5) 0.092(5) 0.188(10) 0.014(5) 0.054(6) 0.021(4)
F4 0.078(5) 0.115(6) 0.212(11) 0.038(7) 0.042(6) 0.030(5)
F5 0.133(7) 0.090(5) 0.114(6) -0.009(4) 0.027(5) 0.035(5)
F6 0.161(10) 0.133(8) 0.181(11) 0.092(8) 0.038(8) 0.054(7)
Re1 0.0572(2) 0.0787(3) 0.0538(2) 0.00692(17) 0.01446(16) 0.01550(18)

loop_
_atom_type_symbol
_atom_type_description
_atom_type_scat_dispersion_real
_atom_type_scat_dispersion_imag
_atom_type_scat_source
C C 0.0033 0.0016 'International Tables Vol C Tables 4.2.6.8 and 6.1.1.4'
N N 0.0061 0.0033 'International Tables Vol C Tables 4.2.6.8 and 6.1.1.4'
O O 0.0106 0.0060 'International Tables Vol C Tables 4.2.6.8 and 6.1.1.4'
P P 0.1023 0.0942 'International Tables Vol C Tables 4.2.6.8 and 6.1.1.4'
F F 0.0171 0.0103 'International Tables Vol C Tables 4.2.6.8 and 6.1.1.4'
Re Re -1.0185 7.2310 'International Tables Vol C Tables 4.2.6.8 and 6.1.1.4'
H H 0.0000 0.0000 'International Tables Vol C Tables 4.2.6.8 and 6.1.1.4'

loop_
_geom_angle_atom_site_label_1
_geom_angle_atom_site_label_2
_geom_angle_atom_site_label_3
_geom_angle
_geom_angle_site_symmetry_1
_geom_angle_site_symmetry_3
_geom_angle_publ_flag
O1 C1 Re1 178.8(16) . . ?
O2 C2 Re1 179.1(16) . . ?
O3 C3 Re1 173.3(13) . . ?
N1 C4 C5 123.6(10) . . ?
N1 C4 H4 118.2 . . ?
C5 C4 H4 118.2 . . ?
C4 C5 C6 118.2(9) . . ?
C4 C5 H5 120.9 . . ?
C6 C5 H5 120.9 . . ?
C7 C6 C5 119.9(9) . . ?
C7 C6 H6 120.0 . . ?
C5 C6 H6 120.0 . . ?
C6 C7 C8 118.4(10) . . ?
C6 C7 H7 120.8 . . ?
C8 C7 H7 120.8 . . ?
N1 C8 C7 121.3(8) . . ?
N1 C8 C9 114.7(7) . . ?
C7 C8 C9 123.9(8) . . ?
N2 C9 C10 120.9(9) . . ?
N2 C9 C8 116.8(8) . . ?
C10 C9 C8 122.2(8) . . ?
C11 C10 C9 119.0(11) . . ?
C11 C10 H10 120.5 . . ?
C9 C10 H10 120.5 . . ?
C12 C11 C10 119.6(12) . . ?
C12 C11 H11 120.2 . . ?
C10 C11 H11 120.2 . . ?
C11 C12 C13 119.0(11) . . ?
C11 C12 H12 120.5 . . ?
C13 C12 H12 120.5 . . ?
N2 C13 C12 122.7(12) . . ?
N2 C13 H13 118.7 . . ?
C12 C13 H13 118.7 . . ?
O4 C14 C16 130(3) . . ?
O4 C14 C15 113(2) . . ?
C16 C14 C15 112(2) . . ?
O4 C14 H14 97.2 . . ?
C16 C14 H14 97.2 . . ?
C15 C14 H14 97.2 . . ?
C14 C15 H15A 109.5 . . ?
C14 C15 H15B 109.5 . . ?
H15A C15 H15B 109.5 . . ?
C14 C15 H15C 109.5 . . ?
H15A C15 H15C 109.5 . . ?
H15B C15 H15C 109.5 . . ?
C14 C16 H16A 109.5 . . ?
C14 C16 H16B 109.5 . . ?
H16A C16 H16B 109.5 . . ?
C14 C16 H16C 109.5 . . ?
H16A C16 H16C 109.5 . . ?
H16B C16 H16C 109.5 . . ?
O5 C17 C18 110.0(12) . . ?
O5 C17 C19 105.8(11) . . ?
C18 C17 C19 111.7(12) . . ?
O5 C17 H17 109.8 . . ?
C18 C17 H17 109.8 . . ?
C19 C17 H17 109.8 . . ?
C17 C18 H18A 109.5 . . ?
C17 C18 H18B 109.5 . . ?
H18A C18 H18B 109.5 . . ?
C17 C18 H18C 109.5 . . ?
H18A C18 H18C 109.5 . . ?
H18B C18 H18C 109.5 . . ?
C17 C19 H19C 109.5 . . ?
C17 C19 H19B 109.5 . . ?
H19C C19 H19B 109.5 . . ?
C17 C19 H19A 109.5 . . ?
H19C C19 H19A 109.5 . . ?
H19B C19 H19A 109.5 . . ?
O6 C20 C21 114(2) . . ?
O6 C20 C22 116(2) . . ?
C21 C20 C22 108(3) . . ?
O6 C20 H20 105.9 . . ?
C21 C20 H20 105.9 . . ?
C22 C20 H20 105.9 . . ?
C20 C21 H21A 109.5 . . ?
C20 C21 H21B 109.5 . . ?
H21A C21 H21B 109.5 . . ?
C20 C21 H21C 109.5 . . ?
H21A C21 H21C 109.5 . . ?
H21B C21 H21C 109.5 . . ?
C20 C22 H22A 109.5 . . ?
C20 C22 H22B 109.5 . . ?
H22A C22 H22B 109.5 . . ?
C20 C22 H22C 109.5 . . ?
H22A C22 H22C 109.5 . . ?
H22B C22 H22C 109.5 . . ?
C8 N1 C4 118.5(8) . . ?
C8 N1 Re1 117.4(6) . . ?
C4 N1 Re1 123.9(7) . . ?
C9 N2 C13 118.7(10) . . ?
C9 N2 Re1 116.3(6) . . ?
C13 N2 Re1 124.9(8) . . ?
C14 O4 P1 149(2) . . ?
C17 O5 P1 129.3(7) . . ?
C20 O6 P1 138.8(17) . . ?
O4 P1 O5 107.7(7) . . ?
O4 P1 O6 102.0(10) . . ?
O5 P1 O6 99.4(7) . . ?
O4 P1 Re1 120.0(6) . . ?
O5 P1 Re1 107.8(3) . . ?
O6 P1 Re1 117.8(6) . . ?
F2 P2 F6 90.9(7) . . ?
F2 P2 F4 94.2(6) . . ?
F6 P2 F4 89.8(7) . . ?
F2 P2 F1 93.3(6) . . ?
F6 P2 F1 175.6(7) . . ?
F4 P2 F1 91.5(6) . . ?
F2 P2 F3 89.9(5) . . ?
F6 P2 F3 88.8(7) . . ?
F4 P2 F3 175.7(6) . . ?
F1 P2 F3 89.6(6) . . ?
F2 P2 F5 177.2(6) . . ?
F6 P2 F5 89.4(7) . . ?
F4 P2 F5 88.6(6) . . ?
F1 P2 F5 86.4(5) . . ?
F3 P2 F5 87.3(5) . . ?
C2 Re1 C1 89.3(7) . . ?
C2 Re1 C3 88.5(6) . . ?
C1 Re1 C3 90.3(8) . . ?
C2 Re1 N1 172.8(5) . . ?
C1 Re1 N1 97.5(5) . . ?
C3 Re1 N1 93.8(4) . . ?
C2 Re1 N2 98.9(5) . . ?
C1 Re1 N2 171.6(5) . . ?
C3 Re1 N2 91.5(6) . . ?
N1 Re1 N2 74.2(3) . . ?
C2 Re1 P1 91.4(5) . . ?
C1 Re1 P1 91.9(5) . . ?
C3 Re1 P1 177.8(6) . . ?
N1 Re1 P1 86.1(2) . . ?
N2 Re1 P1 86.4(2) . . ?

loop_
_geom_bond_atom_site_label_1
_geom_bond_atom_site_label_2
_geom_bond_distance
_geom_bond_site_symmetry_2
_geom_bond_publ_flag
C1 O1 1.13(2) . ?
C1 Re1 1.941(18) . ?
C2 O2 1.130(17) . ?
C2 Re1 1.909(15) . ?
C3 O3 1.101(18) . ?
C3 Re1 1.994(16) . ?
C4 N1 1.340(12) . ?
C4 C5 1.357(15) . ?
C4 H4 0.9300 . ?
C5 C6 1.379(17) . ?
C5 H5 0.9300 . ?
C6 C7 1.369(15) . ?
C6 H6 0.9300 . ?
C7 C8 1.407(12) . ?
C7 H7 0.9300 . ?
C8 N1 1.331(12) . ?
C8 C9 1.482(12) . ?
C9 N2 1.324(12) . ?
C9 C10 1.414(13) . ?
C10 C11 1.370(16) . ?
C10 H10 0.9300 . ?
C11 C12 1.34(2) . ?
C11 H11 0.9300 . ?
C12 C13 1.39(2) . ?
C12 H12 0.9300 . ?
C13 N2 1.337(14) . ?
C13 H13 0.9300 . ?
C14 O4 1.23(2) . ?
C14 C16 1.39(3) . ?
C14 C15 1.42(4) . ?
C14 H14 0.9800 . ?
C15 H15A 0.9600 . ?
C15 H15B 0.9600 . ?
C15 H15C 0.9600 . ?
C16 H16A 0.9600 . ?
C16 H16B 0.9600 . ?
C16 H16C 0.9600 . ?
C17 O5 1.467(11) . ?
C17 C18 1.50(2) . ?
C17 C19 1.537(19) . ?
C17 H17 0.9800 . ?
C18 H18A 0.9600 . ?
C18 H18B 0.9600 . ?
C18 H18C 0.9600 . ?
C19 H19C 0.9600 . ?
C19 H19B 0.9600 . ?
C19 H19A 0.9600 . ?
C20 O6 1.30(2) . ?
C20 C21 1.38(4) . ?
C20 C22 1.44(3) . ?
C20 H20 0.9800 . ?
C21 H21A 0.9600 . ?
C21 H21B 0.9600 . ?
C21 H21C 0.9600 . ?
C22 H22A 0.9600 . ?
C22 H22B 0.9600 . ?
C22 H22C 0.9600 . ?
N1 Re1 2.182(7) . ?
N2 Re1 2.190(10) . ?
O4 P1 1.547(11) . ?
O5 P1 1.548(9) . ?
O6 P1 1.575(12) . ?
P1 Re1 2.437(4) . ?
P2 F2 1.539(8) . ?
P2 F6 1.566(10) . ?
P2 F4 1.575(9) . ?
P2 F1 1.586(8) . ?
P2 F3 1.597(9) . ?
P2 F5 1.611(8) . ?
